data_7062528
loop_
_publ_author_name
'Murugaperumal, Parvathavarthini'
'Rajendran, Praveena'
'Nallathambi, Sengottuvelan'
'Ayyanar, Siva'
'Perdih, Franc'
'Balasubramaniem, Ashokkumar'
'Alagarsamy, Arun'

_publ_section_title
;
 An oxalamide-bridged imidazole based &#x2018;turn off&#x2019; fluorescent
 receptor for copper(ii) and iron(iii) ions
;
_journal_issue 28
_journal_name_full 'New Journal of Chemistry'
_journal_page_first 13342
_journal_page_last 13352
_journal_paper_doi 10.1039/D3NJ02444J
_journal_volume 47
_journal_year 2023
_chemical_formula_moiety 'C14 H20 N6 O2'
_chemical_formula_sum 'C14 H20 N6 O2'
_chemical_formula_weight 304.36
_space_group_crystal_system monoclinic
_space_group_IT_number 14
_space_group_name_Hall '-P 2ybc'
_space_group_name_H-M_alt 'P 1 21/c 1'
_atom_sites_solution_hydrogens mixed
_atom_sites_solution_primary dual
_audit_creation_method SHELXL-2018/3
_audit_update_record
;
2023-02-05 deposited with the CCDC.	2023-06-12 downloaded from the CCDC.
;
_cell_angle_alpha 90
_cell_angle_beta 106.405(10)
_cell_angle_gamma 90
_cell_formula_units_Z 2
_cell_length_a 8.0049(7)
_cell_length_b 10.5291(8)
_cell_length_c 9.2006(8)
_cell_measurement_reflns_used 1322
_cell_measurement_temperature 150.00(10)
_cell_measurement_theta_max 28.8260
_cell_measurement_theta_min 3.5290
_cell_volume 743.90(11)
_computing_cell_refinement 'CrysAlisPro 1.171.40.68a (Rigaku OD, 2019)'
_computing_data_collection 'CrysAlisPro 1.171.40.68a (Rigaku OD, 2019)'
_computing_data_reduction 'CrysAlisPro 1.171.40.68a (Rigaku OD, 2019)'
_computing_structure_refinement 'ShelXL (Sheldrick, 2015)'
_computing_structure_solution 'SHELXT 2018/2 (Sheldrick, 2015)'
_diffrn_ambient_temperature 150.00(10)
_diffrn_detector 'CCD plate'
_diffrn_detector_area_resol_mean 10.4933
_diffrn_detector_type Atlas
_diffrn_measured_fraction_theta_full 1.000
_diffrn_measured_fraction_theta_max 1.000
_diffrn_measurement_device 'four-circle diffractometer'
_diffrn_measurement_device_type 'SuperNova, Dual, Cu at home/near, Atlas'
_diffrn_measurement_method '\w scans'
_diffrn_radiation_monochromator mirror
_diffrn_radiation_probe x-ray
_diffrn_radiation_type MoK\a
_diffrn_radiation_wavelength 0.71073
_diffrn_reflns_av_R_equivalents 0.0240
_diffrn_reflns_av_unetI/netI 0.0366
_diffrn_reflns_Laue_measured_fraction_full 1.000
_diffrn_reflns_Laue_measured_fraction_max 1.000
_diffrn_reflns_limit_h_max 10
_diffrn_reflns_limit_h_min -10
_diffrn_reflns_limit_k_max 9
_diffrn_reflns_limit_k_min -13
_diffrn_reflns_limit_l_max 11
_diffrn_reflns_limit_l_min -11
_diffrn_reflns_number 3676
_diffrn_reflns_point_group_measured_fraction_full 1.000
_diffrn_reflns_point_group_measured_fraction_max 1.000
_diffrn_reflns_theta_full 25.242
_diffrn_reflns_theta_max 27.483
_diffrn_reflns_theta_min 2.652
_diffrn_source 'micro-focus sealed X-ray tube'
_diffrn_source_type 'SuperNova (Mo) X-ray Source'
_exptl_absorpt_coefficient_mu 0.096
_exptl_absorpt_correction_T_max 1.00000
_exptl_absorpt_correction_T_min 0.85708
_exptl_absorpt_correction_type multi-scan
_exptl_absorpt_process_details
;
CrysAlisPro 1.171.40.68a (Rigaku Oxford Diffraction, 2019)
Empirical absorption correction using spherical harmonics,
 implemented in SCALE3 ABSPACK scaling algorithm.
;
_exptl_crystal_colour colourless
_exptl_crystal_density_diffrn 1.359
_exptl_crystal_description prism
_exptl_crystal_F_000 324
_exptl_crystal_size_max 0.600
_exptl_crystal_size_mid 0.400
_exptl_crystal_size_min 0.200
_refine_diff_density_max 0.276
_refine_diff_density_min -0.226
_refine_diff_density_rms 0.042
_refine_ls_extinction_coef 0.018(4)
_refine_ls_extinction_expression Fc^*^=kFc[1+0.001xFc^2^\l^3^/sin(2\q)]^-1/4^
_refine_ls_extinction_method 'SHELXL-2018/3 (Sheldrick 2018)'
_refine_ls_goodness_of_fit_ref 1.076
_refine_ls_hydrogen_treatment mixed
_refine_ls_matrix_type full
_refine_ls_number_parameters 104
_refine_ls_number_reflns 1701
_refine_ls_number_restraints 0
_refine_ls_restrained_S_all 1.076
_refine_ls_R_factor_all 0.0553
_refine_ls_R_factor_gt 0.0383
_refine_ls_shift/su_max 0.000
_refine_ls_shift/su_mean 0.000
_refine_ls_structure_factor_coef Fsqd
_refine_ls_weighting_details 'w=1/[\s^2^(Fo^2^)+(0.0401P)^2^+0.1440P] where P=(Fo^2^+2Fc^2^)/3'
_refine_ls_weighting_scheme calc
_refine_ls_wR_factor_gt 0.0875
_refine_ls_wR_factor_ref 0.1011
_reflns_Friedel_coverage 0.000
_reflns_number_gt 1321
_reflns_number_total 1701
_reflns_threshold_expression 'I > 2\s(I)'
_cod_data_source_file d3nj02444j2.cif
_cod_data_source_block moc148
_cod_depositor_comments 'Adding full bibliography for 7062528.cif.'
_cod_original_sg_symbol_H-M 'P 21/c'
_cod_database_code 7062528
_shelx_shelxl_version_number 2018/3
_shelx_space_group_comment
;
The symmetry employed for this shelxl refinement is uniquely defined
by the following loop, which should always be used as a source of
symmetry information in preference to the above space-group names.
They are only intended as comments.
;
_shelx_estimated_absorpt_t_min 0.945
_shelx_estimated_absorpt_t_max 0.981

loop_
_space_group_symop_operation_xyz
'x, y, z'
'-x, y+1/2, -z+1/2'
'-x, -y, -z'
'x, -y-1/2, z-1/2'

loop_
_atom_site_label
_atom_site_type_symbol
_atom_site_fract_x
_atom_site_fract_y
_atom_site_fract_z
_atom_site_U_iso_or_equiv
_atom_site_adp_type
_atom_site_occupancy
_atom_site_site_symmetry_order
_atom_site_calc_flag
_atom_site_refinement_flags_posn
_atom_site_refinement_flags_adp
_atom_site_refinement_flags_occupancy
_atom_site_disorder_assembly
_atom_site_disorder_group
O1 O 0.30727(13) 0.98754(9) 0.05493(12) 0.0282(3) Uani 1 1 d . . . . .
N1 N -0.10452(16) 0.75763(12) 0.16582(15) 0.0304(3) Uani 1 1 d . . . . .
N2 N 0.11245(15) 0.67790(11) 0.08920(13) 0.0233(3) Uani 1 1 d . . . . .
N3 N 0.55219(15) 0.86470(11) 0.11859(13) 0.0238(3) Uani 1 1 d . . . . .
H3 H 0.659(2) 0.8552(15) 0.1082(17) 0.029 Uiso 1 1 d . U . . .
C1 C 0.01140(18) 0.77984(14) 0.09193(17) 0.0269(3) Uani 1 1 d . . . . .
H1 H 0.022585 0.858860 0.045714 0.032 Uiso 1 1 calc R U . . .
C2 C -0.07512(19) 0.63302(14) 0.21351(16) 0.0274(3) Uani 1 1 d . . . . .
H2 H -0.138847 0.588709 0.270378 0.033 Uiso 1 1 calc R U . . .
C3 C 0.05739(18) 0.58315(14) 0.16765(16) 0.0261(3) Uani 1 1 d . . . . .
H3A H 0.103131 0.499542 0.185968 0.031 Uiso 1 1 calc R U . . .
C4 C 0.24912(18) 0.66749(14) 0.01239(16) 0.0253(3) Uani 1 1 d . . . . .
H4A H 0.248001 0.744531 -0.049570 0.030 Uiso 1 1 calc R U . . .
H4B H 0.224760 0.593407 -0.056657 0.030 Uiso 1 1 calc R U . . .
C5 C 0.42875(19) 0.65233(13) 0.12482(17) 0.0271(3) Uani 1 1 d . . . . .
H5A H 0.423609 0.584099 0.197479 0.032 Uiso 1 1 calc R U . . .
H5B H 0.512065 0.625425 0.069176 0.032 Uiso 1 1 calc R U . . .
C6 C 0.49626(19) 0.77265(14) 0.21254(16) 0.0265(3) Uani 1 1 d . . . . .
H6A H 0.403221 0.810319 0.250420 0.032 Uiso 1 1 calc R U . . .
H6B H 0.595450 0.751350 0.301189 0.032 Uiso 1 1 calc R U . . .
C7 C 0.45446(18) 0.96022(13) 0.04759(16) 0.0227(3) Uani 1 1 d . . . . .

loop_
_atom_site_aniso_label
_atom_site_aniso_U_11
_atom_site_aniso_U_22
_atom_site_aniso_U_33
_atom_site_aniso_U_23
_atom_site_aniso_U_13
_atom_site_aniso_U_12
O1 0.0215(5) 0.0287(6) 0.0379(6) 0.0007(4) 0.0141(4) 0.0001(4)
N1 0.0232(6) 0.0331(7) 0.0366(7) 0.0041(6) 0.0112(5) 0.0013(5)
N2 0.0197(6) 0.0247(6) 0.0260(6) 0.0019(5) 0.0073(5) -0.0029(5)
N3 0.0187(6) 0.0255(6) 0.0295(6) -0.0008(5) 0.0107(5) -0.0023(5)
C1 0.0228(7) 0.0260(7) 0.0323(8) 0.0050(6) 0.0083(6) 0.0009(6)
C2 0.0234(7) 0.0314(8) 0.0277(7) 0.0023(6) 0.0075(6) -0.0051(6)
C3 0.0248(7) 0.0249(7) 0.0285(7) 0.0030(6) 0.0072(6) -0.0038(6)
C4 0.0226(7) 0.0265(7) 0.0295(7) -0.0017(6) 0.0116(6) -0.0033(6)
C5 0.0242(7) 0.0242(7) 0.0350(8) 0.0060(6) 0.0119(6) 0.0020(6)
C6 0.0224(7) 0.0328(8) 0.0256(7) 0.0043(6) 0.0087(6) -0.0012(6)
C7 0.0210(7) 0.0227(7) 0.0264(7) -0.0061(6) 0.0097(6) -0.0037(6)

loop_
_atom_type_symbol
_atom_type_description
_atom_type_scat_dispersion_real
_atom_type_scat_dispersion_imag
_atom_type_scat_source
C C 0.0033 0.0016 'International Tables Vol C Tables 4.2.6.8 and 6.1.1.4'
H H 0.0000 0.0000 'International Tables Vol C Tables 4.2.6.8 and 6.1.1.4'
N N 0.0061 0.0033 'International Tables Vol C Tables 4.2.6.8 and 6.1.1.4'
O O 0.0106 0.0060 'International Tables Vol C Tables 4.2.6.8 and 6.1.1.4'

loop_
_geom_angle_atom_site_label_1
_geom_angle_atom_site_label_2
_geom_angle_atom_site_label_3
_geom_angle
_geom_angle_site_symmetry_1
_geom_angle_site_symmetry_3
_geom_angle_publ_flag
C1 N1 C2 104.53(12) . . ?
C1 N2 C3 106.55(11) . . ?
C1 N2 C4 127.03(12) . . ?
C3 N2 C4 126.36(12) . . ?
C7 N3 C6 124.13(12) . . ?
C7 N3 H3 118.8(10) . . ?
C6 N3 H3 117.1(10) . . ?
N1 C1 N2 112.46(12) . . ?
N1 C1 H1 123.8 . . ?
N2 C1 H1 123.8 . . ?
C3 C2 N1 110.33(12) . . ?
C3 C2 H2 124.8 . . ?
N1 C2 H2 124.8 . . ?
C2 C3 N2 106.12(12) . . ?
C2 C3 H3A 126.9 . . ?
N2 C3 H3A 126.9 . . ?
N2 C4 C5 111.74(11) . . ?
N2 C4 H4A 109.3 . . ?
C5 C4 H4A 109.3 . . ?
N2 C4 H4B 109.3 . . ?
C5 C4 H4B 109.3 . . ?
H4A C4 H4B 107.9 . . ?
C6 C5 C4 113.55(12) . . ?
C6 C5 H5A 108.9 . . ?
C4 C5 H5A 108.9 . . ?
C6 C5 H5B 108.9 . . ?
C4 C5 H5B 108.9 . . ?
H5A C5 H5B 107.7 . . ?
N3 C6 C5 111.37(11) . . ?
N3 C6 H6A 109.4 . . ?
C5 C6 H6A 109.4 . . ?
N3 C6 H6B 109.4 . . ?
C5 C6 H6B 109.4 . . ?
H6A C6 H6B 108.0 . . ?
O1 C7 N3 126.11(13) . . ?
O1 C7 C7 121.24(16) . 3_675 ?
N3 C7 C7 112.64(14) . 3_675 ?

loop_
_geom_bond_atom_site_label_1
_geom_bond_atom_site_label_2
_geom_bond_distance
_geom_bond_site_symmetry_2
_geom_bond_publ_flag
O1 C7 1.2330(16) . ?
N1 C1 1.3168(18) . ?
N1 C2 1.3824(19) . ?
N2 C1 1.3485(18) . ?
N2 C3 1.3749(17) . ?
N2 C4 1.4646(17) . ?
N3 C7 1.3273(18) . ?
N3 C6 1.4511(18) . ?
N3 H3 0.891(16) . ?
C1 H1 0.9500 . ?
C2 C3 1.353(2) . ?
C2 H2 0.9500 . ?
C3 H3A 0.9500 . ?
C4 C5 1.524(2) . ?
C4 H4A 0.9900 . ?
C4 H4B 0.9900 . ?
C5 C6 1.517(2) . ?
C5 H5A 0.9900 . ?
C5 H5B 0.9900 . ?
C6 H6A 0.9900 . ?
C6 H6B 0.9900 . ?
C7 C7 1.537(3) 3_675 ?

loop_
_geom_hbond_atom_site_label_D
_geom_hbond_atom_site_label_H
_geom_hbond_atom_site_label_A
_geom_hbond_distance_DH
_geom_hbond_distance_HA
_geom_hbond_distance_DA
_geom_hbond_angle_DHA
_geom_hbond_site_symmetry_A
_geom_hbond_publ_flag
N3 H3 N1 0.891(16) 2.088(16) 2.8874(17) 148.9(14) 1_655 yes
C2 H2 O1 0.95 2.60 3.5462(17) 174.0 2_545 yes

loop_
_geom_torsion_atom_site_label_1
_geom_torsion_atom_site_label_2
_geom_torsion_atom_site_label_3
_geom_torsion_atom_site_label_4
_geom_torsion
_geom_torsion_site_symmetry_1
_geom_torsion_site_symmetry_2
_geom_torsion_site_symmetry_3
_geom_torsion_site_symmetry_4
_geom_torsion_publ_flag
C2 N1 C1 N2 0.06(17) . . . . ?
C3 N2 C1 N1 -0.15(17) . . . . ?
C4 N2 C1 N1 177.40(13) . . . . ?
C1 N1 C2 C3 0.06(17) . . . . ?
N1 C2 C3 N2 -0.15(17) . . . . ?
C1 N2 C3 C2 0.18(15) . . . . ?
C4 N2 C3 C2 -177.40(12) . . . . ?
C1 N2 C4 C5 114.17(15) . . . . ?
C3 N2 C4 C5 -68.75(17) . . . . ?
N2 C4 C5 C6 -71.88(15) . . . . ?
C7 N3 C6 C5 97.05(16) . . . . ?
C4 C5 C6 N3 -74.42(15) . . . . ?
C6 N3 C7 O1 2.8(2) . . . . ?
C6 N3 C7 C7 -178.18(13) . . . 3_675 ?
